data_4307913
loop_
_publ_author_name
'Liang Deng'
'Hoi-Shan Chan'
'Zuowei Xie'

_publ_section_title
;
Synthesis, Structure, Reactivity, and Thermal Isomerization of
Boron-Substituted 13-Vertex Cobaltacarboranes (\h5-Cp)Co(\h6-R2C2B10Me8H2)
(R = H, Et)
;
_journal_name_full 'Inorganic Chemistry'
_journal_page_first 2716
_journal_page_last 2724
_journal_paper_doi 10.1021/ic062423t
_journal_volume 46
_journal_year 2007
_chemical_formula_sum 'C15 H33 B10 Co'
_chemical_formula_weight 380.44
_chemical_name_systematic
; 
 ? 
;
_space_group_IT_number 14
_symmetry_cell_setting monoclinic
_symmetry_space_group_name_Hall '-P 2yn'
_symmetry_space_group_name_H-M 'P 1 21/n 1'
_atom_sites_solution_hydrogens geom
_atom_sites_solution_primary direct
_atom_sites_solution_secondary difmap
_audit_creation_method SHELXL-97
_cell_angle_alpha 90.00
_cell_angle_beta 97.662(7)
_cell_angle_gamma 90.00
_cell_formula_units_Z 4
_cell_length_a 10.063(3)
_cell_length_b 16.035(5)
_cell_length_c 13.155(4)
_cell_measurement_reflns_used 850
_cell_measurement_temperature 293(2)
_cell_measurement_theta_max 27.81
_cell_measurement_theta_min 2.40
_cell_volume 2103.7(11)
_computing_cell_refinement 'Bruker SMART'
_computing_data_collection 'Bruker SMART'
_computing_data_reduction 'Bruker SAINT'
_computing_molecular_graphics 'Bruker SHELXTL'
_computing_publication_material 'Bruker SHELXTL'
_computing_structure_refinement 'SHELXL-97 (Sheldrick, 1997)'
_computing_structure_solution 'SHELXS-97 (Sheldrick, 1990)'
_diffrn_ambient_temperature 293(2)
_diffrn_measured_fraction_theta_full 0.992
_diffrn_measured_fraction_theta_max 0.992
_diffrn_measurement_device_type 'CCD area detector'
_diffrn_measurement_method 'phi and omega scans'
_diffrn_radiation_monochromator graphite
_diffrn_radiation_source 'fine-focus sealed tube'
_diffrn_radiation_type MoK\a
_diffrn_radiation_wavelength 0.71073
_diffrn_reflns_av_R_equivalents 0.0523
_diffrn_reflns_av_sigmaI/netI 0.0686
_diffrn_reflns_limit_h_max 13
_diffrn_reflns_limit_h_min -10
_diffrn_reflns_limit_k_max 21
_diffrn_reflns_limit_k_min -20
_diffrn_reflns_limit_l_max 17
_diffrn_reflns_limit_l_min -16
_diffrn_reflns_number 14080
_diffrn_reflns_theta_full 28.04
_diffrn_reflns_theta_max 28.04
_diffrn_reflns_theta_min 2.01
_exptl_absorpt_coefficient_mu 0.812
_exptl_absorpt_correction_T_max 1.0000
_exptl_absorpt_correction_T_min 0.678090
_exptl_absorpt_correction_type SADABS
_exptl_crystal_colour red
_exptl_crystal_density_diffrn 1.201
_exptl_crystal_density_meas 0
_exptl_crystal_density_method 'not measured'
_exptl_crystal_description block
_exptl_crystal_F_000 800
_exptl_crystal_size_max 0.40
_exptl_crystal_size_mid 0.30
_exptl_crystal_size_min 0.20
_refine_diff_density_max 0.376
_refine_diff_density_min -0.358
_refine_diff_density_rms 0.066
_refine_ls_extinction_method none
_refine_ls_goodness_of_fit_ref 1.003
_refine_ls_hydrogen_treatment riding
_refine_ls_matrix_type full
_refine_ls_number_parameters 235
_refine_ls_number_reflns 5067
_refine_ls_number_restraints 0
_refine_ls_restrained_S_all 1.003
_refine_ls_R_factor_all 0.1072
_refine_ls_R_factor_gt 0.0496
_refine_ls_shift/su_max 0.000
_refine_ls_shift/su_mean 0.000
_refine_ls_structure_factor_coef Fsqd
_refine_ls_weighting_details 'calc w=1/[\s^2^(Fo^2^)+(0.0718P)^2^+0.7950P] where P=(Fo^2^+2Fc^2^)/3'
_refine_ls_weighting_scheme calc
_refine_ls_wR_factor_gt 0.1226
_refine_ls_wR_factor_ref 0.1547
_reflns_number_gt 2922
_reflns_number_total 5067
_reflns_threshold_expression >2sigma(I)
_cod_data_source_file ic062423tsi20061218_054606_3.cif
_cod_data_source_block 4
_cod_depositor_comments
;
The following automatic conversions were performed:
'_symmetry_cell_setting' value 'Monoclinic' changed to 'monoclinic'
according to '/home/saulius/struct/CIF-dictionaries/cif_core.dic'
dictionary named 'cif_core.dic' version 2.4.1 from 2010-06-29.

Automatic conversion script
Id: cif_fix_enum 1527 2010-12-29 10:47:43Z saulius 
;
_cod_original_cell_volume 2103.7(12)
_cod_database_code 4307913

loop_
_symmetry_equiv_pos_as_xyz
'x, y, z'
'-x+1/2, y+1/2, -z+1/2'
'-x, -y, -z'
'x-1/2, -y-1/2, z-1/2'

loop_
_atom_site_label
_atom_site_type_symbol
_atom_site_fract_x
_atom_site_fract_y
_atom_site_fract_z
_atom_site_U_iso_or_equiv
_atom_site_adp_type
_atom_site_occupancy
_atom_site_symmetry_multiplicity
_atom_site_calc_flag
_atom_site_refinement_flags
_atom_site_disorder_assembly
_atom_site_disorder_group
Co4 Co -0.07716(4) 0.15766(3) 0.22830(3) 0.03787(16) Uani 1 1 d . . .
C1 C 0.1196(4) 0.1353(2) 0.2320(3) 0.0511(9) Uani 1 1 d . . .
H1 H 0.1613 0.0729 0.2223 0.061 Uiso 1 1 calc R . .
C2 C 0.0907(5) 0.1436(3) 0.0243(3) 0.0808(15) Uani 1 1 d . . .
H2A H 0.1676 0.1661 -0.0021 0.121 Uiso 1 1 calc R . .
H2B H 0.0114 0.1557 -0.0226 0.121 Uiso 1 1 calc R . .
H2C H 0.1006 0.0843 0.0320 0.121 Uiso 1 1 calc R . .
C3 C 0.1583(5) 0.0925(3) 0.4315(4) 0.0880(16) Uani 1 1 d . . .
H3A H 0.2430 0.1098 0.4678 0.132 Uiso 1 1 calc R . .
H3B H 0.1679 0.0386 0.4016 0.132 Uiso 1 1 calc R . .
H3C H 0.0930 0.0896 0.4783 0.132 Uiso 1 1 calc R . .
C5 C 0.3756(4) 0.1995(3) 0.2481(4) 0.0902(16) Uani 1 1 d . . .
H5A H 0.4286 0.2218 0.3080 0.135 Uiso 1 1 calc R . .
H5B H 0.4058 0.2225 0.1878 0.135 Uiso 1 1 calc R . .
H5C H 0.3848 0.1399 0.2474 0.135 Uiso 1 1 calc R . .
C6 C -0.0315(3) 0.26665(19) 0.1418(2) 0.0374(7) Uani 1 1 d . . .
H6 H -0.0999 0.2743 0.0699 0.045 Uiso 1 1 calc R . .
C9 C 0.1898(5) 0.3283(3) 0.0458(4) 0.0886(16) Uani 1 1 d . . .
H9A H 0.1237 0.3620 0.0055 0.133 Uiso 1 1 calc R . .
H9B H 0.2134 0.2821 0.0054 0.133 Uiso 1 1 calc R . .
H9C H 0.2682 0.3613 0.0672 0.133 Uiso 1 1 calc R . .
C10 C -0.2505(4) 0.3259(3) 0.2405(4) 0.0652(11) Uani 1 1 d . . .
H10A H -0.2465 0.3851 0.2515 0.098 Uiso 1 1 calc R . .
H10B H -0.2973 0.3003 0.2914 0.098 Uiso 1 1 calc R . .
H10C H -0.2971 0.3145 0.1735 0.098 Uiso 1 1 calc R . .
C11 C 0.2964(5) 0.3994(3) 0.2864(4) 0.0797(14) Uani 1 1 d . . .
H11A H 0.2584 0.4533 0.2959 0.119 Uiso 1 1 calc R . .
H11B H 0.3431 0.4006 0.2274 0.119 Uiso 1 1 calc R . .
H11C H 0.3579 0.3851 0.3461 0.119 Uiso 1 1 calc R . .
C12 C -0.0239(5) 0.4447(2) 0.1483(4) 0.0741(13) Uani 1 1 d . . .
H12A H 0.0530 0.4711 0.1261 0.111 Uiso 1 1 calc R . .
H12B H -0.0586 0.4794 0.1981 0.111 Uiso 1 1 calc R . .
H12C H -0.0916 0.4368 0.0904 0.111 Uiso 1 1 calc R . .
C13 C 0.0021(5) 0.4154(3) 0.4060(4) 0.0834(15) Uani 1 1 d . . .
H13A H 0.0846 0.4336 0.4448 0.125 Uiso 1 1 calc R . .
H13B H -0.0588 0.3977 0.4521 0.125 Uiso 1 1 calc R . .
H13C H -0.0371 0.4606 0.3645 0.125 Uiso 1 1 calc R . .
C20 C -0.1201(5) 0.0335(3) 0.2052(5) 0.0890(17) Uani 1 1 d . . .
H20A H -0.0556 -0.0115 0.1992 0.107 Uiso 1 1 calc R . .
C21 C -0.1639(6) 0.0636(4) 0.2976(5) 0.0932(18) Uani 1 1 d . . .
H21A H -0.1359 0.0424 0.3670 0.112 Uiso 1 1 calc R . .
C22 C -0.2576(5) 0.1261(3) 0.2702(4) 0.0742(13) Uani 1 1 d . . .
H22A H -0.3065 0.1574 0.3174 0.089 Uiso 1 1 calc R . .
C23 C -0.2736(4) 0.1341(3) 0.1654(4) 0.0657(11) Uani 1 1 d . . .
H23A H -0.3335 0.1738 0.1255 0.079 Uiso 1 1 calc R . .
C24 C -0.1910(5) 0.0778(3) 0.1254(4) 0.0718(13) Uani 1 1 d . . .
H24A H -0.1818 0.0715 0.0526 0.086 Uiso 1 1 calc R . .
B2 B 0.0781(4) 0.1847(3) 0.1329(3) 0.0460(10) Uani 1 1 d . . .
B3 B 0.1105(5) 0.1581(3) 0.3434(3) 0.0515(10) Uani 1 1 d . . .
B5 B 0.2216(4) 0.2234(3) 0.2496(4) 0.0511(10) Uani 1 1 d . . .
B7 B -0.0148(4) 0.2373(2) 0.3597(3) 0.0455(9) Uani 1 1 d . . .
H7 H -0.0691 0.2267 0.4258 0.055 Uiso 1 1 calc R . .
B8 B 0.1563(4) 0.2645(2) 0.3695(3) 0.0476(10) Uani 1 1 d . . .
H8 H 0.2226 0.2715 0.4425 0.057 Uiso 1 1 calc R . .
B9 B 0.1302(4) 0.2943(3) 0.1444(3) 0.0493(10) Uani 1 1 d . . .
B10 B -0.1018(4) 0.2892(2) 0.2493(3) 0.0403(9) Uani 1 1 d . . .
B11 B 0.1790(4) 0.3312(2) 0.2696(3) 0.0461(9) Uani 1 1 d . . .
B12 B 0.0186(4) 0.3566(2) 0.1985(3) 0.0452(9) Uani 1 1 d . . .
B13 B 0.0316(4) 0.3389(3) 0.3334(3) 0.0471(9) Uani 1 1 d . . .

loop_
_atom_site_aniso_label
_atom_site_aniso_U_11
_atom_site_aniso_U_22
_atom_site_aniso_U_33
_atom_site_aniso_U_23
_atom_site_aniso_U_13
_atom_site_aniso_U_12
Co4 0.0352(2) 0.0342(2) 0.0450(3) -0.0034(2) 0.00814(18) -0.0059(2)
C1 0.0386(19) 0.0393(18) 0.076(3) -0.0095(17) 0.0089(18) 0.0047(15)
C2 0.075(3) 0.102(4) 0.070(3) -0.038(3) 0.028(2) -0.002(3)
C3 0.110(4) 0.059(3) 0.085(4) 0.018(2) -0.022(3) 0.004(3)
C5 0.037(2) 0.094(4) 0.141(5) -0.020(3) 0.014(3) 0.011(2)
C6 0.0377(17) 0.0403(17) 0.0343(17) 0.0010(13) 0.0051(14) 0.0004(14)
C9 0.094(4) 0.105(4) 0.076(3) 0.011(3) 0.042(3) -0.028(3)
C10 0.048(2) 0.066(3) 0.083(3) -0.007(2) 0.013(2) 0.015(2)
C11 0.073(3) 0.058(3) 0.103(4) 0.002(2) -0.008(3) -0.032(2)
C12 0.081(3) 0.046(2) 0.089(3) 0.015(2) -0.011(3) 0.003(2)
C13 0.097(4) 0.067(3) 0.082(3) -0.033(2) -0.003(3) 0.019(3)
C20 0.065(3) 0.035(2) 0.163(6) -0.009(3) 0.002(4) -0.015(2)
C21 0.092(4) 0.084(3) 0.098(4) 0.043(3) -0.011(3) -0.056(3)
C22 0.059(3) 0.086(3) 0.081(3) 0.001(3) 0.025(2) -0.030(3)
C23 0.041(2) 0.071(3) 0.083(3) -0.006(2) 0.000(2) -0.019(2)
C24 0.062(3) 0.069(3) 0.083(3) -0.030(3) 0.005(2) -0.025(2)
B2 0.042(2) 0.047(2) 0.052(2) -0.0113(18) 0.0176(19) -0.0010(18)
B3 0.053(3) 0.042(2) 0.056(3) 0.0018(19) -0.007(2) 0.001(2)
B5 0.035(2) 0.047(2) 0.071(3) -0.006(2) 0.005(2) 0.0020(18)
B7 0.055(2) 0.047(2) 0.037(2) -0.0038(17) 0.0131(18) -0.0034(19)
B8 0.051(2) 0.042(2) 0.046(2) -0.0055(17) -0.0079(19) -0.0030(19)
B9 0.046(2) 0.049(2) 0.055(3) 0.0007(19) 0.014(2) -0.0116(19)
B10 0.037(2) 0.0356(19) 0.049(2) -0.0052(16) 0.0089(17) 0.0031(16)
B11 0.043(2) 0.0356(19) 0.058(3) -0.0006(17) 0.0006(19) -0.0075(17)
B12 0.048(2) 0.036(2) 0.051(2) 0.0009(16) 0.0030(19) -0.0046(17)
B13 0.046(2) 0.046(2) 0.046(2) -0.0100(19) -0.0023(18) 0.0057(19)

loop_
_atom_type_symbol
_atom_type_description
_atom_type_scat_dispersion_real
_atom_type_scat_dispersion_imag
_atom_type_scat_source
C C 0.0033 0.0016 'International Tables Vol C Tables 4.2.6.8 and 6.1.1.4'
H H 0.0000 0.0000 'International Tables Vol C Tables 4.2.6.8 and 6.1.1.4'
B B 0.0013 0.0007 'International Tables Vol C Tables 4.2.6.8 and 6.1.1.4'
Co Co 0.3494 0.9721 'International Tables Vol C Tables 4.2.6.8 and 6.1.1.4'

loop_
_geom_angle_atom_site_label_1
_geom_angle_atom_site_label_2
_geom_angle_atom_site_label_3
_geom_angle
_geom_angle_site_symmetry_1
_geom_angle_site_symmetry_3
_geom_angle_publ_flag
C1 Co4 C21 109.9(2) . . ?
C1 Co4 C22 149.8(2) . . ?
C21 Co4 C22 40.2(2) . . ?
C1 Co4 C20 91.03(18) . . ?
C21 Co4 C20 41.2(2) . . ?
C22 Co4 C20 67.7(2) . . ?
C1 Co4 C23 149.60(17) . . ?
C21 Co4 C23 66.3(2) . . ?
C22 Co4 C23 39.06(18) . . ?
C20 Co4 C23 66.00(19) . . ?
C1 Co4 C24 111.12(17) . . ?
C21 Co4 C24 66.6(2) . . ?
C22 Co4 C24 65.82(19) . . ?
C20 Co4 C24 39.02(19) . . ?
C23 Co4 C24 38.65(17) . . ?
C1 Co4 B10 107.61(14) . . ?
C21 Co4 B10 127.7(2) . . ?
C22 Co4 B10 95.01(19) . . ?
C20 Co4 B10 161.35(18) . . ?
C23 Co4 B10 96.32(17) . . ?
C24 Co4 B10 128.50(18) . . ?
C1 Co4 C6 83.03(14) . . ?
C21 Co4 C6 166.8(2) . . ?
C22 Co4 C6 127.10(19) . . ?
C20 Co4 C6 139.4(2) . . ?
C23 Co4 C6 101.25(16) . . ?
C24 Co4 C6 106.87(17) . . ?
B10 Co4 C6 46.47(13) . . ?
C1 Co4 B7 84.63(15) . . ?
C21 Co4 B7 100.1(2) . . ?
C22 Co4 B7 95.97(18) . . ?
C20 Co4 B7 136.1(2) . . ?
C23 Co4 B7 125.67(17) . . ?
C24 Co4 B7 161.79(17) . . ?
B10 Co4 B7 49.18(15) . . ?
C6 Co4 B7 83.40(14) . . ?
C1 Co4 B2 42.84(16) . . ?
C21 Co4 B2 142.8(2) . . ?
C22 Co4 B2 160.70(19) . . ?
C20 Co4 B2 105.2(2) . . ?
C23 Co4 B2 121.76(18) . . ?
C24 Co4 B2 97.05(17) . . ?
B10 Co4 B2 88.96(14) . . ?
C6 Co4 B2 46.92(14) . . ?
B7 Co4 B2 100.86(16) . . ?
C1 Co4 B3 41.40(17) . . ?
C21 Co4 B3 94.15(19) . . ?
C22 Co4 B3 121.1(2) . . ?
C20 Co4 B3 104.1(2) . . ?
C23 Co4 B3 159.37(18) . . ?
C24 Co4 B3 140.65(18) . . ?
B10 Co4 B3 90.66(15) . . ?
C6 Co4 B3 97.64(14) . . ?
B7 Co4 B3 48.53(16) . . ?
B2 Co4 B3 77.62(17) . . ?
B3 C1 B2 130.4(3) . . ?
B3 C1 B5 77.8(3) . . ?
B2 C1 B5 77.5(3) . . ?
B3 C1 Co4 78.2(2) . . ?
B2 C1 Co4 74.4(2) . . ?
B5 C1 Co4 114.9(2) . . ?
B12 C6 B9 62.0(2) . . ?
B12 C6 B10 65.2(2) . . ?
B9 C6 B10 115.8(3) . . ?
B12 C6 B2 121.9(3) . . ?
B9 C6 B2 65.0(2) . . ?
B10 C6 B2 123.8(3) . . ?
B12 C6 Co4 122.3(2) . . ?
B9 C6 Co4 118.3(2) . . ?
B10 C6 Co4 66.07(16) . . ?
B2 C6 Co4 66.73(17) . . ?
C24 C20 C21 106.5(5) . . ?
C24 C20 Co4 72.0(2) . . ?
C21 C20 Co4 68.3(2) . . ?
C22 C21 C20 107.3(5) . . ?
C22 C21 Co4 70.4(2) . . ?
C20 C21 Co4 70.6(2) . . ?
C23 C22 C21 108.2(5) . . ?
C23 C22 Co4 72.1(2) . . ?
C21 C22 Co4 69.5(3) . . ?
C22 C23 C24 109.0(5) . . ?
C22 C23 Co4 68.8(3) . . ?
C24 C23 Co4 71.3(2) . . ?
C23 C24 C20 108.9(5) . . ?
C23 C24 Co4 70.0(2) . . ?
C20 C24 Co4 69.0(3) . . ?
C1 B2 C2 120.2(3) . . ?
C1 B2 C6 116.0(3) . . ?
C2 B2 C6 120.2(4) . . ?
C1 B2 B9 112.4(3) . . ?
C2 B2 B9 114.5(3) . . ?
C6 B2 B9 56.3(2) . . ?
C1 B2 B5 55.8(2) . . ?
C2 B2 B5 131.4(3) . . ?
C6 B2 B5 96.4(2) . . ?
B9 B2 B5 59.0(2) . . ?
C1 B2 Co4 62.74(19) . . ?
C2 B2 Co4 125.7(3) . . ?
C6 B2 Co4 66.35(16) . . ?
B9 B2 Co4 111.3(2) . . ?
B5 B2 Co4 96.7(2) . . ?
C1 B3 C3 119.4(4) . . ?
C1 B3 B8 111.4(3) . . ?
C3 B3 B8 116.4(3) . . ?
C1 B3 B7 114.3(3) . . ?
C3 B3 B7 121.5(4) . . ?
B8 B3 B7 58.5(2) . . ?
C1 B3 B5 55.8(2) . . ?
C3 B3 B5 129.5(4) . . ?
B8 B3 B5 58.9(2) . . ?
B7 B3 B5 99.0(3) . . ?
C1 B3 Co4 60.4(2) . . ?
C3 B3 Co4 129.2(3) . . ?
B8 B3 Co4 107.6(2) . . ?
B7 B3 Co4 63.34(19) . . ?
B5 B3 Co4 94.1(2) . . ?
C5 B5 C1 111.0(3) . . ?
C5 B5 B11 118.7(3) . . ?
C1 B5 B11 130.3(3) . . ?
C5 B5 B8 122.4(4) . . ?
C1 B5 B8 97.4(3) . . ?
B11 B5 B8 55.6(2) . . ?
C5 B5 B9 120.2(4) . . ?
C1 B5 B9 99.5(3) . . ?
B11 B5 B9 56.0(2) . . ?
B8 B5 B9 101.9(3) . . ?
C5 B5 B2 120.2(3) . . ?
C1 B5 B2 46.7(2) . . ?
B11 B5 B2 103.9(3) . . ?
B8 B5 B2 115.9(3) . . ?
B9 B5 B2 54.7(2) . . ?
C5 B5 B3 119.4(3) . . ?
C1 B5 B3 46.4(2) . . ?
B11 B5 B3 103.9(3) . . ?
B8 B5 B3 53.5(2) . . ?
B9 B5 B3 119.0(3) . . ?
B2 B5 B3 84.9(2) . . ?
B13 B7 B8 59.9(2) . . ?
B13 B7 B10 61.4(2) . . ?
B8 B7 B10 108.0(3) . . ?
B13 B7 B3 114.9(3) . . ?
B8 B7 B3 59.8(2) . . ?
B10 B7 B3 119.8(3) . . ?
B13 B7 Co4 116.6(2) . . ?
B8 B7 Co4 112.2(2) . . ?
B10 B7 Co4 64.60(17) . . ?
B3 B7 Co4 68.14(19) . . ?
B11 B8 B13 62.3(2) . . ?
B11 B8 B7 108.9(3) . . ?
B13 B8 B7 59.4(2) . . ?
B11 B8 B3 120.0(3) . . ?
B13 B8 B3 116.2(3) . . ?
B7 B8 B3 61.7(2) . . ?
B11 B8 B5 59.4(2) . . ?
B13 B8 B5 109.0(3) . . ?
B7 B8 B5 107.2(3) . . ?
B3 B8 B5 67.7(2) . . ?
C9 B9 C6 122.7(4) . . ?
C9 B9 B12 118.2(4) . . ?
C6 B9 B12 58.7(2) . . ?
C9 B9 B11 124.0(3) . . ?
C6 B9 B11 104.9(3) . . ?
B12 B9 B11 62.3(2) . . ?
C9 B9 B2 113.2(3) . . ?
C6 B9 B2 58.7(2) . . ?
B12 B9 B2 113.2(3) . . ?
B11 B9 B2 116.2(3) . . ?
C9 B9 B5 126.2(4) . . ?
C6 B9 B5 103.1(3) . . ?
B12 B9 B5 108.7(3) . . ?
B11 B9 B5 58.6(2) . . ?
B2 B9 B5 66.3(2) . . ?
C10 B10 C6 120.5(3) . . ?
C10 B10 B7 125.4(3) . . ?
C6 B10 B7 111.2(3) . . ?
C10 B10 B13 119.5(3) . . ?
C6 B10 B13 104.2(3) . . ?
B7 B10 B13 57.8(2) . . ?
C10 B10 B12 114.7(3) . . ?
C6 B10 B12 56.6(2) . . ?
B7 B10 B12 107.2(3) . . ?
B13 B10 B12 59.1(2) . . ?
C10 B10 Co4 118.4(3) . . ?
C6 B10 Co4 67.46(16) . . ?
B7 B10 Co4 66.22(17) . . ?
B13 B10 Co4 115.1(2) . . ?
B12 B10 Co4 116.3(2) . . ?
C11 B11 B8 119.0(3) . . ?
C11 B11 B9 117.9(3) . . ?
B8 B11 B9 117.0(3) . . ?
C11 B11 B12 120.7(3) . . ?
B8 B11 B12 109.5(3) . . ?
B9 B11 B12 58.0(2) . . ?
C11 B11 B13 121.7(3) . . ?
B8 B11 B13 59.3(2) . . ?
B9 B11 B13 108.4(3) . . ?
B12 B11 B13 59.4(2) . . ?
C11 B11 B5 119.2(3) . . ?
B8 B11 B5 65.0(2) . . ?
B9 B11 B5 65.4(2) . . ?
B12 B11 B5 110.7(3) . . ?
B13 B11 B5 111.1(3) . . ?
C12 B12 C6 122.2(3) . . ?
C12 B12 B9 119.7(3) . . ?
C6 B12 B9 59.4(2) . . ?
C12 B12 B13 122.2(3) . . ?
C6 B12 B13 106.5(3) . . ?
B9 B12 B13 110.7(3) . . ?
C12 B12 B11 126.0(3) . . ?
C6 B12 B11 103.5(3) . . ?
B9 B12 B11 59.7(2) . . ?
B13 B12 B11 60.4(2) . . ?
C12 B12 B10 121.7(3) . . ?
C6 B12 B10 58.3(2) . . ?
B9 B12 B10 108.1(3) . . ?
B13 B12 B10 60.2(2) . . ?
B11 B12 B10 105.6(3) . . ?
C13 B13 B7 121.4(4) . . ?
C13 B13 B8 122.8(3) . . ?
B7 B13 B8 60.7(2) . . ?
C13 B13 B12 118.4(3) . . ?
B7 B13 B12 111.1(3) . . ?
B8 B13 B12 109.4(3) . . ?
C13 B13 B11 123.9(3) . . ?
B7 B13 B11 106.7(3) . . ?
B8 B13 B11 58.3(2) . . ?
B12 B13 B11 60.2(2) . . ?
C13 B13 B10 121.4(3) . . ?
B7 B13 B10 60.8(2) . . ?
B8 B13 B10 108.2(3) . . ?
B12 B13 B10 60.7(2) . . ?
B11 B13 B10 105.9(3) . . ?

loop_
_geom_bond_atom_site_label_1
_geom_bond_atom_site_label_2
_geom_bond_distance
_geom_bond_site_symmetry_2
_geom_bond_publ_flag
Co4 C1 2.006(4) . ?
Co4 C21 2.020(4) . ?
Co4 C22 2.031(4) . ?
Co4 C20 2.051(4) . ?
Co4 C23 2.074(4) . ?
Co4 C24 2.090(4) . ?
Co4 B10 2.146(4) . ?
Co4 C6 2.168(3) . ?
Co4 B7 2.174(4) . ?
Co4 B2 2.174(4) . ?
Co4 B3 2.257(4) . ?
C1 B3 1.525(6) . ?
C1 B2 1.535(6) . ?
C1 B5 1.743(5) . ?
C2 B2 1.594(5) . ?
C3 B3 1.591(6) . ?
C5 B5 1.598(5) . ?
C6 B12 1.670(5) . ?
C6 B9 1.682(5) . ?
C6 B10 1.702(5) . ?
C6 B2 1.729(5) . ?
C9 B9 1.597(6) . ?
C10 B10 1.598(5) . ?
C11 B11 1.603(5) . ?
C12 B12 1.594(5) . ?
C13 B13 1.606(5) . ?
C20 C24 1.384(7) . ?
C20 C21 1.431(8) . ?
C21 C22 1.391(7) . ?
C22 C23 1.373(6) . ?
C23 C24 1.378(6) . ?
B2 B9 1.834(6) . ?
B2 B5 2.058(6) . ?
B3 B8 1.789(5) . ?
B3 B7 1.822(6) . ?
B3 B5 2.059(6) . ?
B5 B11 1.808(6) . ?
B5 B8 1.905(6) . ?
B5 B9 1.928(6) . ?
B7 B13 1.743(6) . ?
B7 B8 1.764(6) . ?
B7 B10 1.798(6) . ?
B8 B11 1.733(6) . ?
B8 B13 1.751(6) . ?
B9 B12 1.725(6) . ?
B9 B11 1.757(6) . ?
B10 B13 1.807(6) . ?
B10 B12 1.816(5) . ?
B11 B12 1.801(6) . ?
B11 B13 1.804(6) . ?
B12 B13 1.786(6) . ?
